data_7214753
loop_
_publ_author_name
'Yang, Hui'
'Zhang, Hai-Xia'
'Hou, Duan-Chuan'
'Li, Tie-Hu'
'Zhang, Jian'

_publ_section_title
;
 Assembly between various molecular-building-blocks for network diversity
 of zinc--1,3,5-benzenetricarboxylate frameworks
;
_journal_issue 24
_journal_name_full CrystEngComm
_journal_page_first 8684
_journal_paper_doi 10.1039/c2ce26290h
_journal_volume 14
_journal_year 2012
_chemical_formula_moiety 'C33 H36 N6 O15 Zn3'
_chemical_formula_sum 'C33 H36 N6 O15 Zn3'
_chemical_formula_weight 952.85
_chemical_name_systematic
; 
 ? 
;
_space_group_IT_number 15
_symmetry_cell_setting monoclinic
_symmetry_space_group_name_Hall '-C 2yc'
_symmetry_space_group_name_H-M 'C 1 2/c 1'
_atom_sites_solution_hydrogens geom
_atom_sites_solution_primary direct
_atom_sites_solution_secondary difmap
_audit_creation_method SHELXL-97
_cell_angle_alpha 90.00
_cell_angle_beta 108.264(4)
_cell_angle_gamma 90.00
_cell_formula_units_Z 8
_cell_length_a 31.171(12)
_cell_length_b 12.186(4)
_cell_length_c 27.629(11)
_cell_measurement_reflns_used 16541
_cell_measurement_temperature 293(2)
_cell_measurement_theta_max 27.4006
_cell_measurement_theta_min 2.0502
_cell_volume 9966(6)
_computing_cell_refinement 'SMART and SAINT (Siemens,1994)'
_computing_data_collection 'SMART (Siemens, 1996)'
_computing_data_reduction 'SMART and SAINT (Siemens,1994)'
_computing_molecular_graphics SHELXTL
_computing_publication_material SHELXTL
_computing_structure_refinement SHELXTL
_computing_structure_solution SHELXTL
_diffrn_ambient_temperature 293(2)
_diffrn_detector_area_resol_mean none
_diffrn_measured_fraction_theta_full 0.992
_diffrn_measured_fraction_theta_max 0.992
_diffrn_measurement_device_type 'Bruker P4'
_diffrn_measurement_method '\w scans'
_diffrn_radiation_monochromator graphite
_diffrn_radiation_source 'fine-focus sealed tube'
_diffrn_radiation_type MoK\a
_diffrn_radiation_wavelength 0.71073
_diffrn_reflns_av_R_equivalents 0.0677
_diffrn_reflns_av_sigmaI/netI 0.0943
_diffrn_reflns_limit_h_max 40
_diffrn_reflns_limit_h_min -40
_diffrn_reflns_limit_k_max 11
_diffrn_reflns_limit_k_min -15
_diffrn_reflns_limit_l_max 35
_diffrn_reflns_limit_l_min -35
_diffrn_reflns_number 41899
_diffrn_reflns_theta_full 27.39
_diffrn_reflns_theta_max 27.39
_diffrn_reflns_theta_min 2.05
_diffrn_standards_decay_% none
_diffrn_standards_interval_count none
_diffrn_standards_interval_time none
_diffrn_standards_number none
_exptl_absorpt_coefficient_mu 1.483
_exptl_absorpt_correction_T_max 0.8082
_exptl_absorpt_correction_T_min 0.7558
_exptl_absorpt_correction_type multi-scan
_exptl_absorpt_process_details 'SADABS (Sheldrick, 1996)'
_exptl_crystal_colour colorless
_exptl_crystal_density_diffrn 1.112
_exptl_crystal_density_method 'not measured'
_exptl_crystal_description prism
_exptl_crystal_F_000 3295
_exptl_crystal_size_max 0.20
_exptl_crystal_size_mid 0.18
_exptl_crystal_size_min 0.15
_refine_diff_density_max 2.992
_refine_diff_density_min -1.059
_refine_diff_density_rms 0.255
_refine_ls_extinction_method none
_refine_ls_goodness_of_fit_ref 0.968
_refine_ls_hydrogen_treatment constr
_refine_ls_matrix_type full
_refine_ls_number_parameters 451
_refine_ls_number_reflns 11234
_refine_ls_number_restraints 136
_refine_ls_restrained_S_all 1.863
_refine_ls_R_factor_all 0.1055
_refine_ls_R_factor_gt 0.0856
_refine_ls_shift/su_max 0.008
_refine_ls_shift/su_mean 0.000
_refine_ls_structure_factor_coef Fsqd
_refine_ls_weighting_details 'calc w=1/[\s^2^(Fo^2^)+(0.2000P)^2^+0.0000P] where P=(Fo^2^+2Fc^2^)/3'
_refine_ls_weighting_scheme calc
_refine_ls_wR_factor_gt 0.2601
_refine_ls_wR_factor_ref 0.2858
_reflns_number_gt 7965
_reflns_number_total 11234
_reflns_threshold_expression >2sigma(I)
_cod_data_source_file c2ce26290h.txt
_cod_data_source_block 4
_cod_depositor_comments
;
The following automatic conversions were performed:

'_symmetry_cell_setting' value 'Monoclinic' changed to 'monoclinic'
according to
/usr/data/users/saulius/automatic-downloads/retrospective/RSC/lib/dictionaries/cif_core.dic
dictionary named 'cif_core.dic' version 2.4.2 from
2011-04-26.

'_exptl_absorpt_correction_type' value 'Multi-scan'
changed to 'multi-scan' according to
/usr/data/users/saulius/automatic-downloads/retrospective/RSC/lib/dictionaries/cif_core.dic
dictionary named 'cif_core.dic' version 2.4.2 from 2011-04-26.

Automatic conversion script
Id: cif_fix_values 2281 2013-09-26 08:29:07Z andrius 
;
_cod_original_sg_symbol_H-M C2/c
_cod_database_code 7214753

loop_
_symmetry_equiv_pos_as_xyz
'x, y, z'
'-x, y, -z+1/2'
'x+1/2, y+1/2, z'
'-x+1/2, y+1/2, -z+1/2'
'-x, -y, -z'
'x, -y, z-1/2'
'-x+1/2, -y+1/2, -z'
'x+1/2, -y+1/2, z-1/2'

loop_
_atom_site_label
_atom_site_type_symbol
_atom_site_fract_x
_atom_site_fract_y
_atom_site_fract_z
_atom_site_U_iso_or_equiv
_atom_site_adp_type
_atom_site_occupancy
_atom_site_symmetry_multiplicity
_atom_site_calc_flag
_atom_site_refinement_flags
Zn1 Zn -0.26053(4) -0.10204(9) -0.12114(4) 0.0255(4) Uani 1 1 d .
Zn2 Zn -0.17960(4) 0.08829(10) -0.12459(4) 0.0280(4) Uani 1 1 d .
Zn3 Zn -0.52529(4) 0.24041(11) -0.32038(5) 0.0342(4) Uani 1 1 d .
O1 O -0.2183(3) -0.0681(8) -0.0526(3) 0.047(2) Uani 1 1 d .
O2 O -0.1657(3) 0.0582(7) -0.0509(3) 0.042(2) Uani 1 1 d .
O3 O -0.0659(3) 0.1813(8) 0.1192(3) 0.050(2) Uani 1 1 d .
O4 O -0.0559(4) 0.0749(10) 0.1868(4) 0.067(3) Uani 1 1 d .
O5 O -0.1597(5) -0.2469(11) 0.1720(4) 0.084(4) Uani 1 1 d .
O6 O -0.2047(3) -0.2965(7) 0.0954(3) 0.044(2) Uani 1 1 d .
O7 O -0.2918(3) 0.0300(7) -0.1567(3) 0.0387(18) Uani 1 1 d .
O8 O -0.2361(3) 0.0897(7) -0.1851(3) 0.0362(18) Uani 1 1 d .
O9 O -0.2698(3) 0.3307(7) -0.3339(3) 0.0426(19) Uani 1 1 d .
O10 O -0.3347(3) 0.4294(7) -0.3571(3) 0.0406(19) Uani 1 1 d .
O11 O -0.4613(3) 0.2838(7) -0.2995(3) 0.044(2) Uani 1 1 d .
O12 O -0.4428(3) 0.1886(7) -0.2260(3) 0.046(2) Uani 1 1 d .
O13 O -0.1969(4) 0.2478(7) -0.1120(4) 0.058(3) Uani 1 1 d .
O14 O -0.1233(3) 0.1397(9) -0.1359(4) 0.059(3) Uani 1 1 d .
O15 O -0.5148(5) 0.0962(9) -0.3472(6) 0.081(4) Uani 1 1 d .
C1 C -0.1621(3) -0.0334(8) 0.0260(4) 0.028(2) Uani 1 1 d .
C2 C -0.1284(4) 0.0346(9) 0.0547(4) 0.033(2) Uani 1 1 d .
H2A H -0.1185 0.0928 0.0391 0.039 Uiso 1 1 calc R
C3 C -0.1087(4) 0.0169(9) 0.1075(4) 0.033(2) Uani 1 1 d .
C4 C -0.1225(4) -0.0749(9) 0.1297(4) 0.032(2) Uani 1 1 d .
H4A H -0.1086 -0.0899 0.1640 0.039 Uiso 1 1 calc R
C5 C -0.1569(4) -0.1438(9) 0.1008(4) 0.031(2) Uani 1 1 d .
C6 C -0.1767(4) -0.1221(9) 0.0482(4) 0.033(2) Uani 1 1 d .
H6A H -0.1994 -0.1675 0.0284 0.040 Uiso 1 1 calc R
C7 C -0.1835(4) -0.0135(9) -0.0305(4) 0.031(2) Uani 1 1 d .
C8 C -0.0749(4) 0.0942(10) 0.1390(4) 0.038(3) Uani 1 1 d .
C9 C -0.1746(5) -0.2373(10) 0.1260(4) 0.042(3) Uani 1 1 d .
C10 C -0.3095(3) 0.1561(8) -0.2254(4) 0.028(2) Uani 1 1 d .
C11 C -0.2947(4) 0.2175(9) -0.2609(4) 0.031(2) Uani 1 1 d .
H11A H -0.2649 0.2127 -0.2608 0.037 Uiso 1 1 calc R
C12 C -0.3251(3) 0.2848(9) -0.2957(4) 0.030(2) Uani 1 1 d .
C13 C -0.3700(3) 0.2920(9) -0.2967(4) 0.031(2) Uani 1 1 d .
H13A H -0.3900 0.3377 -0.3200 0.038 Uiso 1 1 calc R
C14 C -0.3846(3) 0.2298(9) -0.2622(4) 0.031(2) Uani 1 1 d .
C15 C -0.3545(3) 0.1644(9) -0.2262(4) 0.030(2) Uani 1 1 d .
H15A H -0.3642 0.1258 -0.2025 0.036 Uiso 1 1 calc R
C16 C -0.2766(4) 0.0870(8) -0.1863(4) 0.029(2) Uani 1 1 d .
C17 C -0.3088(3) 0.3528(9) -0.3317(4) 0.030(2) Uani 1 1 d .
C18 C -0.4330(4) 0.2365(9) -0.2618(4) 0.032(2) Uani 1 1 d .
C19 C -0.2245(7) 0.3177(15) -0.1345(8) 0.074(2) Uani 1 1 d U
C20 C -0.2831(7) 0.2904(16) -0.0928(8) 0.080(3) Uani 1 1 d U
C21 C -0.2893(8) 0.4280(15) -0.1637(8) 0.080(3) Uani 1 1 d U
C22 C -0.2561(7) 0.4638(15) -0.1899(8) 0.080(3) Uani 1 1 d U
C23 C -0.1819(7) 0.3864(15) -0.1923(8) 0.079(3) Uani 1 1 d U
C24 C -0.5157(10) -0.005(2) -0.3391(13) 0.128(5) Uani 1 1 d U
C25 C -0.6009(11) -0.020(3) -0.3713(13) 0.137(10) Uani 1 1 d U
C26 C -0.5464(10) -0.172(2) -0.3373(13) 0.133(5) Uani 1 1 d U
C27 C -0.4928(10) -0.182(2) -0.3274(13) 0.134(5) Uani 1 1 d U
C28 C -0.4353(12) -0.025(3) -0.316(2) 0.197(5) Uani 1 1 d U
N1 N -0.2635(6) 0.3489(13) -0.1260(6) 0.079(2) Uani 1 1 d U
N2 N -0.2202(6) 0.3834(12) -0.1746(7) 0.078(2) Uani 1 1 d U
N3 N -0.5541(9) -0.0626(17) -0.3434(10) 0.129(5) Uani 1 1 d U
N4 N -0.4821(9) -0.0712(18) -0.3223(11) 0.132(5) Uani 1 1 d U

loop_
_atom_site_aniso_label
_atom_site_aniso_U_11
_atom_site_aniso_U_22
_atom_site_aniso_U_33
_atom_site_aniso_U_23
_atom_site_aniso_U_13
_atom_site_aniso_U_12
Zn1 0.0241(7) 0.0328(7) 0.0201(6) 0.0027(4) 0.0075(5) 0.0005(4)
Zn2 0.0240(7) 0.0365(7) 0.0231(6) 0.0031(4) 0.0070(5) 0.0007(4)
Zn3 0.0214(7) 0.0463(8) 0.0333(7) 0.0020(5) 0.0063(5) 0.0082(5)
O1 0.041(5) 0.071(6) 0.023(4) -0.001(4) 0.003(3) -0.018(4)
O2 0.058(6) 0.041(4) 0.024(4) 0.004(3) 0.008(3) -0.016(4)
O3 0.043(5) 0.064(6) 0.036(4) -0.002(4) 0.004(4) -0.024(4)
O4 0.059(7) 0.087(8) 0.036(5) 0.008(5) -0.012(5) -0.025(6)
O5 0.102(10) 0.106(10) 0.034(5) 0.025(5) 0.006(6) -0.046(8)
O6 0.050(5) 0.045(5) 0.038(4) 0.004(4) 0.018(4) -0.014(4)
O7 0.032(4) 0.050(5) 0.038(4) 0.019(4) 0.016(3) 0.010(3)
O8 0.021(4) 0.052(5) 0.032(4) 0.008(3) 0.004(3) 0.007(3)
O9 0.035(4) 0.061(5) 0.037(4) 0.011(4) 0.018(3) 0.001(4)
O10 0.033(4) 0.043(4) 0.041(4) 0.011(4) 0.005(4) -0.006(3)
O11 0.019(4) 0.057(5) 0.054(5) 0.018(4) 0.008(3) 0.004(3)
O12 0.030(4) 0.058(5) 0.056(5) 0.025(4) 0.024(4) 0.009(4)
O13 0.076(8) 0.037(5) 0.055(6) 0.002(4) 0.011(5) 0.012(4)
O14 0.036(5) 0.069(6) 0.081(7) 0.011(5) 0.032(5) -0.001(4)
O15 0.104(11) 0.055(7) 0.113(11) -0.016(6) 0.075(9) 0.000(6)
C1 0.028(5) 0.032(5) 0.021(4) 0.000(4) 0.003(4) -0.003(4)
C2 0.030(5) 0.042(6) 0.026(5) 0.001(4) 0.009(4) -0.003(4)
C3 0.029(5) 0.044(6) 0.023(5) -0.005(4) 0.006(4) -0.006(4)
C4 0.032(6) 0.040(6) 0.024(5) 0.002(4) 0.007(4) -0.003(4)
C5 0.032(5) 0.036(6) 0.026(5) 0.002(4) 0.009(4) -0.003(4)
C6 0.031(5) 0.041(6) 0.026(5) -0.001(4) 0.007(4) -0.003(4)
C7 0.039(6) 0.033(5) 0.021(4) -0.001(4) 0.010(4) -0.001(4)
C8 0.022(5) 0.055(7) 0.033(6) -0.009(5) 0.005(4) -0.009(4)
C9 0.049(7) 0.048(7) 0.032(6) 0.003(5) 0.017(5) -0.015(5)
C10 0.020(5) 0.035(5) 0.028(5) 0.011(4) 0.006(4) 0.004(4)
C11 0.022(5) 0.037(5) 0.033(5) 0.004(4) 0.009(4) 0.000(4)
C12 0.021(5) 0.039(6) 0.031(5) 0.007(4) 0.009(4) -0.002(4)
C13 0.020(5) 0.037(6) 0.036(5) 0.008(4) 0.006(4) 0.001(4)
C14 0.021(5) 0.044(6) 0.029(5) 0.013(4) 0.007(4) 0.002(4)
C15 0.020(5) 0.041(6) 0.028(5) 0.013(4) 0.007(4) 0.003(4)
C16 0.029(5) 0.029(5) 0.027(5) 0.002(4) 0.007(4) 0.001(4)
C17 0.024(5) 0.042(6) 0.022(4) 0.004(4) 0.005(4) -0.005(4)
C18 0.023(5) 0.040(6) 0.032(5) 0.010(4) 0.009(4) 0.002(4)
C19 0.075(5) 0.066(5) 0.089(6) 0.013(4) 0.038(5) 0.018(4)
C20 0.080(6) 0.075(5) 0.093(6) 0.012(4) 0.039(5) 0.014(4)
C21 0.079(6) 0.070(5) 0.095(6) 0.013(4) 0.033(5) 0.020(4)
C22 0.079(6) 0.067(5) 0.095(6) 0.015(4) 0.031(5) 0.019(4)
C23 0.078(6) 0.069(5) 0.093(6) 0.017(4) 0.033(5) 0.016(4)
C24 0.096(8) 0.090(7) 0.185(11) -0.049(8) 0.027(9) 0.011(6)
C25 0.088(14) 0.16(2) 0.16(3) -0.03(2) 0.034(16) 0.014(15)
C26 0.102(8) 0.094(7) 0.188(11) -0.046(8) 0.025(9) 0.007(6)
C27 0.102(8) 0.095(7) 0.189(11) -0.046(8) 0.024(9) 0.009(6)
C28 0.100(8) 0.094(7) 0.364(11) -0.063(8) 0.024(9) 0.010(6)
N1 0.079(5) 0.073(5) 0.092(5) 0.012(4) 0.038(4) 0.016(4)
N2 0.077(5) 0.068(5) 0.093(5) 0.016(4) 0.033(4) 0.017(4)
N3 0.098(8) 0.091(7) 0.186(11) -0.047(8) 0.027(9) 0.009(6)
N4 0.100(8) 0.093(7) 0.189(11) -0.047(8) 0.024(9) 0.010(6)

loop_
_atom_type_symbol
_atom_type_description
_atom_type_scat_dispersion_real
_atom_type_scat_dispersion_imag
_atom_type_scat_source
C C 0.0033 0.0016 'International Tables Vol C Tables 4.2.6.8 and 6.1.1.4'
H H 0.0000 0.0000 'International Tables Vol C Tables 4.2.6.8 and 6.1.1.4'
N N 0.0061 0.0033 'International Tables Vol C Tables 4.2.6.8 and 6.1.1.4'
O O 0.0106 0.0060 'International Tables Vol C Tables 4.2.6.8 and 6.1.1.4'
Zn Zn 0.2839 1.4301 'International Tables Vol C Tables 4.2.6.8 and 6.1.1.4'

loop_
_geom_angle_atom_site_label_1
_geom_angle_atom_site_label_2
_geom_angle_atom_site_label_3
_geom_angle
_geom_angle_site_symmetry_1
_geom_angle_site_symmetry_3
O6 Zn1 O9 113.9(4) 7_445 4_444
O6 Zn1 O7 117.4(4) 7_445 .
O9 Zn1 O7 106.6(4) 4_444 .
O6 Zn1 O1 93.6(4) 7_445 .
O9 Zn1 O1 112.7(4) 4_444 .
O7 Zn1 O1 112.4(4) . .
O2 Zn2 O14 107.6(4) . .
O2 Zn2 O8 135.1(4) . .
O14 Zn2 O8 117.0(4) . .
O2 Zn2 O13 89.2(4) . .
O14 Zn2 O13 91.2(5) . .
O8 Zn2 O13 85.7(4) . .
O2 Zn2 O10 94.8(4) . 4_444
O14 Zn2 O10 89.3(4) . 4_444
O8 Zn2 O10 90.2(3) . 4_444
O13 Zn2 O10 175.7(4) . 4_444
O12 Zn3 O11 124.9(4) 2_454 .
O12 Zn3 O15 97.8(4) 2_454 .
O11 Zn3 O15 94.5(5) . .
O12 Zn3 O3 112.5(4) 2_454 8_455
O11 Zn3 O3 115.9(4) . 8_455
O15 Zn3 O3 104.4(5) . 8_455
O12 Zn3 O4 87.3(4) 2_454 8_455
O11 Zn3 O4 96.5(4) . 8_455
O15 Zn3 O4 162.3(5) . 8_455
O3 Zn3 O4 58.2(3) 8_455 8_455
O12 Zn3 C8 100.3(4) 2_454 8_455
O11 Zn3 C8 109.4(4) . 8_455
O15 Zn3 C8 132.9(5) . 8_455
O3 Zn3 C8 28.7(4) 8_455 8_455
O4 Zn3 C8 29.5(3) 8_455 8_455
C7 O1 Zn1 142.1(7) . .
C7 O2 Zn2 127.2(7) . .
C8 O3 Zn3 102.0(7) . 8_556
C8 O4 Zn3 79.5(7) . 8_556
C9 O6 Zn1 120.2(7) . 7_445
C16 O7 Zn1 122.6(7) . .
C16 O8 Zn2 129.2(7) . .
C17 O9 Zn1 127.1(7) . 4_454
C17 O10 Zn2 131.2(7) . 4_454
C18 O11 Zn3 119.8(7) . .
C18 O12 Zn3 131.3(8) . 2_454
C19 O13 Zn2 137.8(12) . .
C24 O15 Zn3 142.4(17) . .
C2 C1 C6 120.7(9) . .
C2 C1 C7 120.5(9) . .
C6 C1 C7 118.8(9) . .
C1 C2 C3 120.6(10) . .
C1 C2 H2A 119.7 . .
C3 C2 H2A 119.7 . .
C4 C3 C2 118.6(10) . .
C4 C3 C8 120.6(10) . .
C2 C3 C8 120.8(10) . .
C5 C4 C3 120.9(9) . .
C5 C4 H4A 119.5 . .
C3 C4 H4A 119.5 . .
C4 C5 C6 118.9(10) . .
C4 C5 C9 120.7(9) . .
C6 C5 C9 120.3(10) . .
C1 C6 C5 120.1(10) . .
C1 C6 H6A 119.9 . .
C5 C6 H6A 119.9 . .
O1 C7 O2 125.8(10) . .
O1 C7 C1 116.8(9) . .
O2 C7 C1 117.3(9) . .
O3 C8 O4 120.2(10) . .
O3 C8 C3 119.5(10) . .
O4 C8 C3 120.2(11) . .
O3 C8 Zn3 49.2(5) . 8_556
O4 C8 Zn3 71.1(7) . 8_556
C3 C8 Zn3 167.6(9) . 8_556
O5 C9 O6 126.9(11) . .
O5 C9 C5 118.4(11) . .
O6 C9 C5 114.6(10) . .
C15 C10 C11 119.5(9) . .
C15 C10 C16 120.6(9) . .
C11 C10 C16 119.9(9) . .
C12 C11 C10 119.3(9) . .
C12 C11 H11A 120.4 . .
C10 C11 H11A 120.4 . .
C11 C12 C13 121.0(9) . .
C11 C12 C17 119.0(9) . .
C13 C12 C17 120.0(9) . .
C12 C13 C14 119.5(10) . .
C12 C13 H13A 120.3 . .
C14 C13 H13A 120.2 . .
C15 C14 C13 120.4(10) . .
C15 C14 C18 118.6(9) . .
C13 C14 C18 120.9(9) . .
C14 C15 C10 120.2(9) . .
C14 C15 H15A 119.9 . .
C10 C15 H15A 119.9 . .
O8 C16 O7 125.1(10) . .
O8 C16 C10 117.4(9) . .
O7 C16 C10 117.5(9) . .
O9 C17 O10 125.2(10) . .
O9 C17 C12 116.5(9) . .
O10 C17 C12 118.4(9) . .
O12 C18 O11 125.0(10) . .
O12 C18 C14 117.7(9) . .
O11 C18 C14 117.1(9) . .
O13 C19 N1 128.7(18) . .
O13 C19 N2 124.6(18) . .
N1 C19 N2 106.7(15) . .
N1 C21 C22 103.1(16) . .
N2 C22 C21 104.4(15) . .
O15 C24 N4 128(3) . .
O15 C24 N3 124(3) . .
N4 C24 N3 108(3) . .
N3 C26 C27 103(2) . .
N4 C27 C26 98(2) . .
C19 N1 C21 112.6(16) . .
C19 N1 C20 123.4(16) . .
C21 N1 C20 122.1(17) . .
C19 N2 C23 125.5(16) . .
C19 N2 C22 111.0(16) . .
C23 N2 C22 122.5(16) . .
C24 N3 C26 112(2) . .
C24 N3 C25 123(3) . .
C26 N3 C25 120(3) . .
C24 N4 C27 115(3) . .
C24 N4 C28 117(3) . .
C27 N4 C28 124(2) . .

loop_
_geom_bond_atom_site_label_1
_geom_bond_atom_site_label_2
_geom_bond_distance
_geom_bond_site_symmetry_2
Zn1 O6 1.922(8) 7_445
Zn1 O9 1.959(8) 4_444
Zn1 O7 1.976(8) .
Zn1 O1 1.982(8) .
Zn2 O2 1.979(7) .
Zn2 O14 1.979(9) .
Zn2 O8 2.013(8) .
Zn2 O13 2.076(9) .
Zn2 O10 2.085(8) 4_444
Zn3 O12 1.957(9) 2_454
Zn3 O11 1.968(8) .
Zn3 O15 1.973(11) .
Zn3 O3 1.994(8) 8_455
Zn3 O4 2.477(11) 8_455
Zn3 C8 2.574(11) 8_455
O1 C7 1.255(13) .
O2 C7 1.259(13) .
O3 C8 1.265(14) .
O3 Zn3 1.994(8) 8_556
O4 C8 1.288(15) .
O4 Zn3 2.477(11) 8_556
O5 C9 1.216(15) .
O6 C9 1.273(14) .
O6 Zn1 1.922(8) 7_445
O7 C16 1.271(13) .
O8 C16 1.253(13) .
O9 C17 1.266(13) .
O9 Zn1 1.959(8) 4_454
O10 C17 1.290(13) .
O10 Zn2 2.085(8) 4_454
O11 C18 1.272(13) .
O12 C18 1.266(13) .
O12 Zn3 1.957(9) 2_454
O13 C19 1.23(2) .
O15 C24 1.26(3) .
C1 C2 1.379(14) .
C1 C6 1.387(15) .
C1 C7 1.513(13) .
C2 C3 1.409(14) .
C2 H2A 0.9300 .
C3 C4 1.407(15) .
C3 C8 1.476(14) .
C4 C5 1.397(15) .
C4 H4A 0.9300 .
C5 C6 1.414(14) .
C5 C9 1.525(14) .
C6 H6A 0.9300 .
C8 Zn3 2.574(11) 8_556
C10 C15 1.400(13) .
C10 C11 1.420(13) .
C10 C16 1.495(13) .
C11 C12 1.388(14) .
C11 H11A 0.9300 .
C12 C13 1.392(14) .
C12 C17 1.501(13) .
C13 C14 1.401(14) .
C13 H13A 0.9300 .
C14 C15 1.387(13) .
C14 C18 1.513(14) .
C15 H15A 0.9300 .
C19 N1 1.36(2) .
C19 N2 1.41(2) .
C20 N1 1.44(2) .
C21 N1 1.46(2) .
C21 C22 1.50(3) .
C22 N2 1.45(2) .
C23 N2 1.43(3) .
C24 N4 1.29(3) .
C24 N3 1.36(4) .
C25 N3 1.51(4) .
C26 N3 1.35(3) .
C26 C27 1.61(4) .
C27 N4 1.39(3) .
C28 N4 1.52(4) .

loop_
_platon_squeeze_void_nr
_platon_squeeze_void_average_x
_platon_squeeze_void_average_y
_platon_squeeze_void_average_z
_platon_squeeze_void_volume
_platon_squeeze_void_count_electrons
1 0.000 0.006 -0.038 2127.7 203.5
2 0.500 1.021 0.044 2118.5 201.2
